data_1561467
loop_
_publ_author_name
'Qian, Cheng'
'Kong, Fang'
'Mao, Jiang-Gao'

_publ_section_title
;
 Syntheses, structures and characterizations of three novel vanadium
 selenites with organically bonded copper/nickel complex
;
_journal_name_full 'Journal of Solid State Chemistry'
_journal_page_first 1
_journal_page_last 8
_journal_paper_doi 10.1016/j.jssc.2016.02.044
_journal_volume 238
_journal_year 2016
_chemical_formula_sum 'C20 H16 N4 Ni O10 Se2 V2'
_chemical_formula_weight 790.88
_space_group_IT_number 14
_space_group_name_Hall '-P 2yn'
_space_group_name_H-M_alt 'P 1 21/n 1'
_symmetry_cell_setting monoclinic
_symmetry_space_group_name_H-M 'P 1 21/n 1'
_atom_sites_solution_hydrogens geom
_atom_sites_solution_primary direct
_atom_sites_solution_secondary difmap
_audit_creation_method SHELXL-97
_cell_angle_alpha 90.00
_cell_angle_beta 95.708(4)
_cell_angle_gamma 90.00
_cell_formula_units_Z 4
_cell_length_a 7.6436(4)
_cell_length_b 25.0112(10)
_cell_length_c 13.0248(6)
_cell_measurement_reflns_used 8074
_cell_measurement_temperature 293(2)
_cell_measurement_theta_max 25.9656
_cell_measurement_theta_min 2.4380
_cell_volume 2477.7(2)
_computing_structure_refinement 'SHELXL-97 (Sheldrick, 2008)'
_computing_structure_solution 'SHELXS-97 (Sheldrick, 2008)'
_diffrn_ambient_temperature 293(2)
_diffrn_measured_fraction_theta_full 0.999
_diffrn_measured_fraction_theta_max 0.999
_diffrn_measurement_device_type SuperNova
_diffrn_measurement_method CCD_Profile_fitting
_diffrn_radiation_monochromator graphite
_diffrn_radiation_source 'fine-focus sealed tube'
_diffrn_radiation_type MoK\a
_diffrn_radiation_wavelength 0.71073
_diffrn_reflns_av_R_equivalents 0.0474
_diffrn_reflns_av_sigmaI/netI 0.0365
_diffrn_reflns_limit_h_max 7
_diffrn_reflns_limit_h_min -9
_diffrn_reflns_limit_k_max 30
_diffrn_reflns_limit_k_min -30
_diffrn_reflns_limit_l_max 15
_diffrn_reflns_limit_l_min -16
_diffrn_reflns_number 19444
_diffrn_reflns_theta_full 26.02
_diffrn_reflns_theta_max 26.02
_diffrn_reflns_theta_min 2.80
_exptl_absorpt_coefficient_mu 4.493
_exptl_absorpt_correction_T_max 1.00000
_exptl_absorpt_correction_T_min 0.49496
_exptl_absorpt_correction_type multi-scan
_exptl_crystal_colour Colorless
_exptl_crystal_density_diffrn 2.120
_exptl_crystal_density_method 'not measured'
_exptl_crystal_description Prism
_exptl_crystal_F_000 1544
_exptl_crystal_size_max 0.02
_exptl_crystal_size_mid 0.02
_exptl_crystal_size_min 0.02
_refine_diff_density_max 0.528
_refine_diff_density_min -0.565
_refine_diff_density_rms 0.090
_refine_ls_extinction_method none
_refine_ls_goodness_of_fit_ref 1.072
_refine_ls_hydrogen_treatment mixed
_refine_ls_matrix_type full
_refine_ls_number_parameters 352
_refine_ls_number_reflns 4882
_refine_ls_number_restraints 0
_refine_ls_restrained_S_all 1.072
_refine_ls_R_factor_all 0.0347
_refine_ls_R_factor_gt 0.0281
_refine_ls_shift/su_max 0.001
_refine_ls_shift/su_mean 0.000
_refine_ls_structure_factor_coef Fsqd
_refine_ls_weighting_details 'calc w=1/[\s^2^(Fo^2^)+(0.0256P)^2^+0.9492P] where P=(Fo^2^+2Fc^2^)/3'
_refine_ls_weighting_scheme calc
_refine_ls_wR_factor_gt 0.0611
_refine_ls_wR_factor_ref 0.0640
_reflns_number_gt 4265
_reflns_number_total 4882
_reflns_threshold_expression >2sigma(I)
_cod_data_source_file JSSC-2016-238-1.cif
_cod_data_source_block NiV2Se2O10(2,2-bipy)2
_cod_depositor_comments
;
The following automatic conversions were performed:

data item '_exptl_absorpt_correction_type' value 'Multi-scan' was
changed to 'multi-scan' in accordance with the built-in table derived
from the CIF Core dictionary named 'cif_core.dic' version 2.4.5 last
updated on 2014-11-21.

Automatic conversion script
Id: cif_fix_values 8369 2020-08-20 11:38:08Z andrius 
;
_cod_original_sg_symbol_H-M P2(1)/n
_cod_database_code 1561467

loop_
_symmetry_equiv_pos_as_xyz
'x, y, z'
'-x+1/2, y+1/2, -z+1/2'
'-x, -y, -z'
'x-1/2, -y-1/2, z-1/2'

loop_
_atom_site_label
_atom_site_type_symbol
_atom_site_fract_x
_atom_site_fract_y
_atom_site_fract_z
_atom_site_U_iso_or_equiv
_atom_site_adp_type
_atom_site_occupancy
_atom_site_symmetry_multiplicity
_atom_site_calc_flag
_atom_site_refinement_flags
_atom_site_disorder_assembly
_atom_site_disorder_group
Ni1 Ni 0.72153(5) 0.140848(13) 0.37128(3) 0.02230(10) Uani 1 1 d . . .
V1 V 0.56087(6) 0.116439(17) 0.11334(3) 0.02089(11) Uani 1 1 d . . .
V2 V 0.46737(6) 0.032044(17) -0.10200(3) 0.02034(11) Uani 1 1 d . . .
Se1 Se 0.80994(4) -0.045924(11) -0.06713(2) 0.02411(8) Uani 1 1 d . . .
Se2 Se 0.84620(4) 0.043234(10) 0.21920(2) 0.02308(8) Uani 1 1 d . . .
C1 C 1.0022(5) 0.14897(14) 0.5593(2) 0.0417(8) Uani 1 1 d . . .
H1A H 1.0629 0.1713 0.5182 0.050 Uiso 1 1 calc R . .
C2 C 1.0791(5) 0.13626(15) 0.6562(3) 0.0513(10) Uani 1 1 d . . .
H2A H 1.1880 0.1504 0.6804 0.062 Uiso 1 1 calc R . .
C3 C 0.9925(5) 0.10243(14) 0.7165(3) 0.0478(9) Uani 1 1 d . . .
H3A H 1.0434 0.0923 0.7814 0.057 Uiso 1 1 calc R . .
C4 C 0.8283(5) 0.08363(13) 0.6795(2) 0.0406(8) Uani 1 1 d . . .
H4A H 0.7665 0.0612 0.7199 0.049 Uiso 1 1 calc R . .
C5 C 0.7566(4) 0.09846(11) 0.5819(2) 0.0277(7) Uani 1 1 d . . .
C6 C 0.5811(4) 0.08087(11) 0.5358(2) 0.0270(6) Uani 1 1 d . . .
C7 C 0.4657(5) 0.05219(12) 0.5896(2) 0.0358(8) Uani 1 1 d . . .
H7A H 0.4964 0.0428 0.6581 0.043 Uiso 1 1 calc R . .
C8 C 0.3051(5) 0.03775(13) 0.5407(3) 0.0428(9) Uani 1 1 d . . .
H8A H 0.2262 0.0182 0.5756 0.051 Uiso 1 1 calc R . .
C9 C 0.2621(4) 0.05253(12) 0.4393(3) 0.0379(8) Uani 1 1 d . . .
H9A H 0.1532 0.0437 0.4052 0.045 Uiso 1 1 calc R . .
C10 C 0.3831(4) 0.08044(11) 0.3897(2) 0.0315(7) Uani 1 1 d . . .
H10A H 0.3556 0.0895 0.3208 0.038 Uiso 1 1 calc R . .
C11 C 0.4739(4) 0.22080(13) 0.4598(3) 0.0414(8) Uani 1 1 d . . .
H11A H 0.4076 0.1909 0.4735 0.050 Uiso 1 1 calc R . .
C12 C 0.4176(5) 0.27051(15) 0.4895(3) 0.0516(10) Uani 1 1 d . . .
H12A H 0.3146 0.2742 0.5214 0.062 Uiso 1 1 calc R . .
C13 C 0.5184(5) 0.31437(14) 0.4707(3) 0.0540(10) Uani 1 1 d . . .
H13A H 0.4841 0.3482 0.4902 0.065 Uiso 1 1 calc R . .
C14 C 0.6693(5) 0.30816(13) 0.4230(3) 0.0441(9) Uani 1 1 d . . .
H14A H 0.7390 0.3375 0.4107 0.053 Uiso 1 1 calc R . .
C15 C 0.7159(4) 0.25704(11) 0.3935(2) 0.0310(7) Uani 1 1 d . . .
C16 C 0.8742(4) 0.24611(11) 0.3399(2) 0.0294(7) Uani 1 1 d . . .
C17 C 0.9863(5) 0.28562(12) 0.3099(3) 0.0429(8) Uani 1 1 d . . .
H17A H 0.9644 0.3214 0.3236 0.051 Uiso 1 1 calc R . .
C18 C 1.1296(5) 0.27168(14) 0.2597(3) 0.0481(9) Uani 1 1 d . . .
H18A H 1.2053 0.2978 0.2392 0.058 Uiso 1 1 calc R . .
C19 C 1.1596(5) 0.21849(13) 0.2403(3) 0.0430(8) Uani 1 1 d . . .
H19A H 1.2554 0.2080 0.2063 0.052 Uiso 1 1 calc R . .
C20 C 1.0441(4) 0.18143(12) 0.2724(2) 0.0352(7) Uani 1 1 d . . .
H20A H 1.0645 0.1455 0.2595 0.042 Uiso 1 1 calc R . .
N1 N 0.8447(3) 0.13076(9) 0.52134(18) 0.0278(5) Uani 1 1 d . . .
N2 N 0.5392(3) 0.09510(9) 0.43661(17) 0.0253(5) Uani 1 1 d . . .
N3 N 0.6182(3) 0.21380(9) 0.41260(18) 0.0293(6) Uani 1 1 d . . .
N4 N 0.9039(3) 0.19416(9) 0.32124(18) 0.0262(5) Uani 1 1 d . . .
O1 O 0.7769(2) -0.03618(7) 0.05885(14) 0.0257(4) Uani 1 1 d . . .
O2 O 0.6925(3) 0.00258(7) -0.13498(14) 0.0267(4) Uani 1 1 d . . .
O3 O 0.6968(3) -0.10183(7) -0.10467(15) 0.0275(4) Uani 1 1 d . . .
O4 O 0.8617(3) 0.07496(7) 0.33220(14) 0.0261(4) Uani 1 1 d . . .
O5 O 0.8075(2) 0.09295(7) 0.12902(14) 0.0250(4) Uani 1 1 d . . .
O6 O 0.6415(3) 0.01579(7) 0.21442(14) 0.0271(4) Uani 1 1 d . . .
O7 O 0.5703(3) 0.14112(7) 0.23158(14) 0.0270(4) Uani 1 1 d . . .
O8 O 0.5687(3) 0.16615(8) 0.03701(15) 0.0340(5) Uani 1 1 d . . .
O9 O 0.5431(2) 0.04948(7) 0.02183(13) 0.0210(4) Uani 1 1 d . . .
O10 O 0.4696(3) 0.08594(7) -0.16676(15) 0.0326(5) Uani 1 1 d . . .

loop_
_atom_site_aniso_label
_atom_site_aniso_U_11
_atom_site_aniso_U_22
_atom_site_aniso_U_33
_atom_site_aniso_U_23
_atom_site_aniso_U_13
_atom_site_aniso_U_12
Ni1 0.0263(2) 0.02058(18) 0.01991(19) -0.00110(14) 0.00163(15) -0.00057(14)
V1 0.0256(3) 0.0182(2) 0.0188(2) 0.00051(18) 0.0021(2) -0.00116(19)
V2 0.0271(3) 0.0166(2) 0.0177(2) 0.00033(18) 0.0045(2) -0.00123(18)
Se1 0.02124(16) 0.02543(16) 0.02663(17) -0.00316(11) 0.00725(12) 0.00030(11)
Se2 0.02380(16) 0.02239(15) 0.02306(16) -0.00155(11) 0.00234(12) 0.00273(11)
C1 0.039(2) 0.052(2) 0.0317(18) -0.0018(15) -0.0037(15) -0.0094(16)
C2 0.041(2) 0.067(3) 0.042(2) -0.0102(19) -0.0133(17) -0.0057(19)
C3 0.055(2) 0.056(2) 0.0290(18) -0.0024(16) -0.0140(17) 0.0068(18)
C4 0.052(2) 0.0436(19) 0.0248(17) 0.0027(15) -0.0022(15) 0.0027(16)
C5 0.0362(17) 0.0277(15) 0.0188(15) -0.0036(12) 0.0011(13) 0.0043(13)
C6 0.0338(17) 0.0258(15) 0.0216(15) -0.0022(12) 0.0035(13) 0.0009(12)
C7 0.047(2) 0.0384(18) 0.0227(16) 0.0033(13) 0.0083(15) -0.0008(15)
C8 0.042(2) 0.044(2) 0.046(2) 0.0067(16) 0.0185(17) -0.0060(16)
C9 0.0275(17) 0.0414(19) 0.044(2) 0.0034(15) 0.0025(15) -0.0040(14)
C10 0.0313(18) 0.0321(16) 0.0298(16) 0.0044(13) -0.0033(13) -0.0002(13)
C11 0.038(2) 0.0428(19) 0.043(2) -0.0092(16) 0.0034(16) 0.0039(15)
C12 0.043(2) 0.054(2) 0.057(2) -0.0216(19) 0.0024(18) 0.0174(18)
C13 0.056(3) 0.038(2) 0.066(3) -0.0249(18) -0.006(2) 0.0144(18)
C14 0.052(2) 0.0279(17) 0.051(2) -0.0120(15) -0.0024(18) 0.0055(15)
C15 0.0394(18) 0.0264(15) 0.0249(16) -0.0036(12) -0.0082(14) 0.0058(13)
C16 0.0390(18) 0.0249(15) 0.0225(15) -0.0020(12) -0.0058(13) 0.0007(13)
C17 0.059(2) 0.0236(16) 0.044(2) -0.0016(14) -0.0033(18) -0.0065(15)
C18 0.055(2) 0.039(2) 0.050(2) 0.0071(16) 0.0080(19) -0.0146(17)
C19 0.042(2) 0.044(2) 0.044(2) -0.0043(16) 0.0119(16) -0.0104(16)
C20 0.0373(19) 0.0289(16) 0.0396(18) -0.0039(14) 0.0048(15) -0.0028(14)
N1 0.0305(14) 0.0267(13) 0.0255(13) -0.0034(10) -0.0003(11) -0.0001(10)
N2 0.0281(13) 0.0256(12) 0.0219(13) 0.0010(10) 0.0018(10) 0.0019(10)
N3 0.0321(15) 0.0261(13) 0.0291(14) -0.0049(10) -0.0004(11) 0.0052(11)
N4 0.0304(14) 0.0214(12) 0.0263(13) -0.0028(10) 0.0012(11) -0.0012(10)
O1 0.0240(11) 0.0296(10) 0.0235(10) -0.0034(8) 0.0016(8) 0.0007(8)
O2 0.0307(11) 0.0274(10) 0.0237(10) 0.0030(8) 0.0108(9) -0.0008(8)
O3 0.0286(11) 0.0220(10) 0.0326(11) -0.0088(8) 0.0072(9) 0.0015(8)
O4 0.0281(11) 0.0247(10) 0.0242(10) -0.0034(8) -0.0036(8) 0.0024(8)
O5 0.0244(11) 0.0255(10) 0.0255(10) 0.0033(8) 0.0045(8) -0.0021(8)
O6 0.0335(12) 0.0294(10) 0.0188(10) -0.0026(8) 0.0045(9) -0.0087(9)
O7 0.0297(11) 0.0280(10) 0.0230(10) -0.0031(8) 0.0006(9) 0.0037(8)
O8 0.0407(13) 0.0290(11) 0.0317(11) 0.0100(9) 0.0009(10) -0.0037(9)
O9 0.0208(10) 0.0215(10) 0.0211(10) -0.0021(7) 0.0036(8) 0.0001(7)
O10 0.0507(14) 0.0215(10) 0.0257(11) 0.0025(8) 0.0046(10) -0.0017(9)

loop_
_atom_type_symbol
_atom_type_description
_atom_type_scat_dispersion_real
_atom_type_scat_dispersion_imag
_atom_type_scat_source
C C 0.0033 0.0016 'International Tables Vol C Tables 4.2.6.8 and 6.1.1.4'
H H 0.0000 0.0000 'International Tables Vol C Tables 4.2.6.8 and 6.1.1.4'
N N 0.0061 0.0033 'International Tables Vol C Tables 4.2.6.8 and 6.1.1.4'
O O 0.0106 0.0060 'International Tables Vol C Tables 4.2.6.8 and 6.1.1.4'
V V 0.3005 0.5294 'International Tables Vol C Tables 4.2.6.8 and 6.1.1.4'
Ni Ni 0.3393 1.1124 'International Tables Vol C Tables 4.2.6.8 and 6.1.1.4'
Se Se -0.0929 2.2259 'International Tables Vol C Tables 4.2.6.8 and 6.1.1.4'

loop_
_geom_angle_atom_site_label_1
_geom_angle_atom_site_label_2
_geom_angle_atom_site_label_3
_geom_angle
_geom_angle_site_symmetry_1
_geom_angle_site_symmetry_3
N2 Ni1 O7 91.36(9) . .
N2 Ni1 O4 92.74(8) . .
O7 Ni1 O4 92.54(7) . .
N2 Ni1 N4 172.42(9) . .
O7 Ni1 N4 93.20(8) . .
O4 Ni1 N4 93.11(8) . .
N2 Ni1 N3 95.20(9) . .
O7 Ni1 N3 91.81(8) . .
O4 Ni1 N3 170.85(9) . .
N4 Ni1 N3 78.61(9) . .
N2 Ni1 N1 78.87(9) . .
O7 Ni1 N1 170.11(8) . .
O4 Ni1 N1 86.43(8) . .
N4 Ni1 N1 96.68(9) . .
N3 Ni1 N1 90.64(9) . .
O8 V1 O7 106.75(10) . .
O8 V1 O5 101.66(9) . .
O7 V1 O5 93.56(9) . .
O8 V1 O3 101.86(10) . 3_655
O7 V1 O3 94.17(9) . 3_655
O5 V1 O3 151.91(8) . 3_655
O8 V1 O9 106.15(9) . .
O7 V1 O9 147.10(8) . .
O5 V1 O9 79.86(7) . .
O3 V1 O9 79.02(7) 3_655 .
O10 V2 O9 105.23(9) . .
O10 V2 O2 98.43(9) . .
O9 V2 O2 94.61(8) . .
O10 V2 O1 99.46(10) . 3_655
O9 V2 O1 87.69(8) . 3_655
O2 V2 O1 160.69(8) . 3_655
O10 V2 O6 98.27(9) . 3_655
O9 V2 O6 156.16(8) . 3_655
O2 V2 O6 85.72(8) . 3_655
O1 V2 O6 84.55(8) 3_655 3_655
O10 V2 O9 175.02(9) . 3_655
O9 V2 O9 79.73(8) . 3_655
O2 V2 O9 80.59(7) . 3_655
O1 V2 O9 80.96(7) 3_655 3_655
O6 V2 O9 76.81(7) 3_655 3_655
O10 V2 V2 152.00(8) . 3_655
O9 V2 V2 46.77(6) . 3_655
O2 V2 V2 85.61(6) . 3_655
O1 V2 V2 82.03(6) 3_655 3_655
O6 V2 V2 109.68(6) 3_655 3_655
O9 V2 V2 32.97(4) 3_655 3_655
O3 Se1 O1 106.05(9) . .
O3 Se1 O2 102.18(9) . .
O1 Se1 O2 106.08(9) . .
O4 Se2 O6 102.03(9) . .
O4 Se2 O5 104.59(9) . .
O6 Se2 O5 99.91(9) . .
N1 C1 C2 123.3(3) . .
C3 C2 C1 118.8(3) . .
C2 C3 C4 119.0(3) . .
C3 C4 C5 119.5(3) . .
N1 C5 C4 121.4(3) . .
N1 C5 C6 115.0(2) . .
C4 C5 C6 123.6(3) . .
N2 C6 C7 121.4(3) . .
N2 C6 C5 115.5(2) . .
C7 C6 C5 123.1(3) . .
C8 C7 C6 119.1(3) . .
C7 C8 C9 119.4(3) . .
C10 C9 C8 118.7(3) . .
N2 C10 C9 122.6(3) . .
N3 C11 C12 123.0(3) . .
C13 C12 C11 118.1(3) . .
C14 C13 C12 120.1(3) . .
C13 C14 C15 118.6(3) . .
N3 C15 C14 121.5(3) . .
N3 C15 C16 115.6(2) . .
C14 C15 C16 122.9(3) . .
N4 C16 C17 121.1(3) . .
N4 C16 C15 115.1(3) . .
C17 C16 C15 123.8(3) . .
C18 C17 C16 119.8(3) . .
C17 C18 C19 119.2(3) . .
C20 C19 C18 118.1(3) . .
N4 C20 C19 123.6(3) . .
C1 N1 C5 118.0(3) . .
C1 N1 Ni1 127.5(2) . .
C5 N1 Ni1 114.31(19) . .
C10 N2 C6 118.8(2) . .
C10 N2 Ni1 125.15(19) . .
C6 N2 Ni1 115.99(19) . .
C11 N3 C15 118.7(3) . .
C11 N3 Ni1 126.2(2) . .
C15 N3 Ni1 115.02(19) . .
C20 N4 C16 118.3(2) . .
C20 N4 Ni1 126.15(19) . .
C16 N4 Ni1 115.58(19) . .
Se1 O1 V2 120.60(10) . 3_655
Se1 O2 V2 125.70(10) . .
Se1 O3 V1 129.90(10) . 3_655
Se2 O4 Ni1 127.40(11) . .
Se2 O5 V1 112.69(9) . .
Se2 O6 V2 125.43(10) . 3_655
V1 O7 Ni1 142.32(11) . .
V2 O9 V1 138.63(10) . .
V2 O9 V2 100.27(8) . 3_655
V1 O9 V2 117.64(8) . 3_655

loop_
_geom_bond_atom_site_label_1
_geom_bond_atom_site_label_2
_geom_bond_distance
_geom_bond_site_symmetry_2
Ni1 N2 2.052(2) .
Ni1 O7 2.0563(19) .
Ni1 O4 2.0569(18) .
Ni1 N4 2.080(2) .
Ni1 N3 2.080(2) .
Ni1 N1 2.098(2) .
V1 O8 1.5968(19) .
V1 O7 1.6540(18) .
V1 O5 1.9661(19) .
V1 O3 1.995(2) 3_655
V1 O9 2.0523(17) .
V2 O10 1.5912(19) .
V2 O9 1.7148(18) .
V2 O2 1.9584(19) .
V2 O1 2.0051(19) 3_655
V2 O6 2.0063(19) 3_655
V2 O9 2.2958(17) 3_655
V2 V2 3.1008(9) 3_655
Se1 O3 1.6907(18) .
Se1 O1 1.7025(19) .
Se1 O2 1.7032(19) .
Se2 O4 1.6659(18) .
Se2 O6 1.7039(19) .
Se2 O5 1.7157(18) .
C1 N1 1.335(4) .
C1 C2 1.376(5) .
C2 C3 1.369(5) .
C3 C4 1.381(5) .
C4 C5 1.384(4) .
C5 N1 1.355(4) .
C5 C6 1.481(4) .
C6 N2 1.347(4) .
C6 C7 1.381(4) .
C7 C8 1.374(5) .
C8 C9 1.380(5) .
C9 C10 1.370(4) .
C10 N2 1.336(4) .
C11 N3 1.326(4) .
C11 C12 1.384(4) .
C12 C13 1.377(5) .
C13 C14 1.372(5) .
C14 C15 1.392(4) .
C15 N3 1.352(4) .
C15 C16 1.481(4) .
C16 N4 1.345(3) .
C16 C17 1.389(4) .
C17 C18 1.375(5) .
C18 C19 1.378(5) .
C19 C20 1.374(4) .
C20 N4 1.338(4) .
O1 V2 2.0051(19) 3_655
O3 V1 1.995(2) 3_655
O6 V2 2.0063(19) 3_655
O9 V2 2.2959(17) 3_655
